data_1573620
loop_
_publ_author_name
'Das, Soumadip'
'Roy, Aritra'
'Chakrabarti, Navonil'
'Mukhopadhyay, Narottam'
'Sarkar, Aniruddha'
'Sen Gupta, Sayam'

_publ_section_title
;
 Self-sensitized Cu(II)-Complex Catalyzed Solar Driven CO2 Reduction
;
_journal_name_full 'Chemical Science'
_journal_paper_doi 10.1039/D4SC06354F
_journal_year 2025
_chemical_formula_moiety 'C52 H64 Cu K N5 O9, C2 H3 N'
_chemical_formula_sum 'C54 H67 Cu K N6 O9'
_chemical_formula_weight 1046.77
_chemical_name_systematic CuNDPA
_space_group_crystal_system triclinic
_space_group_IT_number 2
_space_group_name_Hall '-P 1'
_space_group_name_H-M_alt 'P -1'
_atom_sites_solution_hydrogens geom
_atom_sites_solution_primary dual
_audit_creation_date 2022-06-28
_audit_creation_method
;
Olex2 1.2
(compiled 2018.05.29 svn.r3508 for OlexSys, GUI svn.r5506)
;
_audit_update_record
;
2023-12-09 deposited with the CCDC.	2025-01-08 downloaded from the CCDC.
;
_cell_angle_alpha 77.1960(10)
_cell_angle_beta 86.4310(10)
_cell_angle_gamma 82.8870(10)
_cell_formula_units_Z 2
_cell_length_a 9.0901(2)
_cell_length_b 13.3962(2)
_cell_length_c 22.3177(3)
_cell_measurement_reflns_used 8628
_cell_measurement_temperature 100(2)
_cell_measurement_theta_max 68.364
_cell_measurement_theta_min 2.031
_cell_volume 2628.01(8)
_computing_molecular_graphics 'Olex2 (Dolomanov et al., 2009)'
_computing_publication_material 'Olex2 (Dolomanov et al., 2009)'
_computing_structure_refinement 'ShelXL (Sheldrick, 2015)'
_computing_structure_solution 'ShelXT (Sheldrick, 2015)'
_diffrn_ambient_temperature 100.15
_diffrn_measured_fraction_theta_full 0.999
_diffrn_measured_fraction_theta_max 0.993
_diffrn_measurement_device_type 'CCD area detector'
_diffrn_radiation_type CuK\a
_diffrn_radiation_wavelength 1.54184
_diffrn_reflns_av_R_equivalents 0.0777
_diffrn_reflns_av_unetI/netI 0.0350
_diffrn_reflns_Laue_measured_fraction_full 0.999
_diffrn_reflns_Laue_measured_fraction_max 0.993
_diffrn_reflns_limit_h_max 10
_diffrn_reflns_limit_h_min -10
_diffrn_reflns_limit_k_max 16
_diffrn_reflns_limit_k_min -13
_diffrn_reflns_limit_l_max 26
_diffrn_reflns_limit_l_min -26
_diffrn_reflns_number 63199
_diffrn_reflns_point_group_measured_fraction_full 0.999
_diffrn_reflns_point_group_measured_fraction_max 0.993
_diffrn_reflns_theta_full 67.684
_diffrn_reflns_theta_max 68.364
_diffrn_reflns_theta_min 2.031
_exptl_absorpt_coefficient_mu 1.792
_exptl_absorpt_correction_type empirical
_exptl_absorpt_process_details SADABS
_exptl_crystal_colour 'clear dark violet'
_exptl_crystal_colour_lustre clear
_exptl_crystal_colour_modifier dark
_exptl_crystal_colour_primary violet
_exptl_crystal_density_diffrn 1.323
_exptl_crystal_description block
_exptl_crystal_F_000 1106
_exptl_crystal_recrystallization_method 'Vapour deposition'
_exptl_crystal_size_max 0.08
_exptl_crystal_size_mid 0.04
_exptl_crystal_size_min 0.02
_exptl_transmission_factor_max 0.965
_exptl_transmission_factor_min 0.918
_refine_diff_density_max 0.478
_refine_diff_density_min -0.569
_refine_diff_density_rms 0.054
_refine_ls_extinction_method none
_refine_ls_goodness_of_fit_ref 1.073
_refine_ls_hydrogen_treatment constr
_refine_ls_matrix_type full
_refine_ls_number_parameters 648
_refine_ls_number_reflns 9566
_refine_ls_number_restraints 0
_refine_ls_restrained_S_all 1.073
_refine_ls_R_factor_all 0.0409
_refine_ls_R_factor_gt 0.0373
_refine_ls_shift/su_max 0.001
_refine_ls_shift/su_mean 0.000
_refine_ls_structure_factor_coef Fsqd
_refine_ls_weighting_details 'w=1/[\s^2^(Fo^2^)+(0.0538P)^2^+1.1791P] where P=(Fo^2^+2Fc^2^)/3'
_refine_ls_weighting_scheme calc
_refine_ls_wR_factor_gt 0.1010
_refine_ls_wR_factor_ref 0.1038
_reflns_Friedel_coverage 0.000
_reflns_number_gt 8628
_reflns_number_total 9566
_reflns_threshold_expression 'I > 2\s(I)'
_cod_data_source_file d4sc06354f2.cif
_cod_data_source_block Complex1
_cod_database_code 1573620
_shelx_shelxl_version_number 2018/3
_shelx_space_group_comment
;
The symmetry employed for this shelxl refinement is uniquely defined
by the following loop, which should always be used as a source of
symmetry information in preference to the above space-group names.
They are only intended as comments.
;
_shelx_estimated_absorpt_t_max 0.965
_shelx_estimated_absorpt_t_min 0.870
_olex2_refinement_description
;
1. Fixed Uiso
 At 1.2 times of:
  All C(H) groups, All C(H,H) groups, All N(H) groups
 At 1.5 times of:
  All C(H,H,H) groups
2.a Ternary CH refined with riding coordinates:
 C38(H38), C27(H27)
2.b Secondary CH2 refined with riding coordinates:
 C46(H46A,H46B), C43(H43A,H43B), C45(H45A,H45B), C51(H51A,H51B), C44(H44A,
 H44B), C49(H49A,H49B), C47(H47A,H47B), C48(H48A,H48B), C52(H52A,H52B),
 C50(H50A,H50B), C42(H42A,H42B), C41(H41A,H41B)
2.c Aromatic/amide H refined with riding coordinates:
 N2(H2), C4(H4), C3(H3), C16(H16), C36(H36), C17(H17), C33(H33), C9(H9),
 C37(H37), C34(H34), C19(H19), C20(H20), C8(H8), C24(H24), C25(H25), C30(H30),
 C31(H31)
2.d Idealised Me refined as rotating group:
 C14(H14A,H14B,H14C), C40(H40A,H40B,H40C), C28(H28A,H28B,H28C), C13(H13A,H13B,
 H13C), C53(H53A,H53B,H53C), C39(H39A,H39B,H39C), C29(H29A,H29B,H29C), C15(H15A,
 H15B,H15C)
;
_olex2_submission_special_instructions 'No special instructions were received'

loop_
_space_group_symop_operation_xyz
'x, y, z'
'-x, -y, -z'

loop_
_atom_site_label
_atom_site_type_symbol
_atom_site_fract_x
_atom_site_fract_y
_atom_site_fract_z
_atom_site_U_iso_or_equiv
_atom_site_adp_type
_atom_site_occupancy
_atom_site_site_symmetry_order
_atom_site_calc_flag
_atom_site_refinement_flags_posn
_atom_site_refinement_flags_adp
_atom_site_refinement_flags_occupancy
_atom_site_disorder_assembly
_atom_site_disorder_group
Cu1 Cu 0.58676(3) 0.50397(2) 0.31967(2) 0.01808(8) Uani 1 1 d . . . . .
K1 K 0.19739(4) 0.18691(3) 0.28360(2) 0.02197(10) Uani 1 1 d . . . . .
O3 O 0.96052(13) 0.65006(10) 0.27880(5) 0.0237(3) Uani 1 1 d . . . . .
O5 O -0.11450(14) 0.23465(10) 0.29869(6) 0.0270(3) Uani 1 1 d . . . . .
O1 O 0.21961(14) 0.38832(10) 0.28119(6) 0.0265(3) Uani 1 1 d . . . . .
O7 O 0.36186(14) 0.06720(10) 0.38358(6) 0.0262(3) Uani 1 1 d . . . . .
O6 O 0.07097(13) 0.14859(10) 0.40248(6) 0.0250(3) Uani 1 1 d . . . . .
O8 O 0.50691(14) 0.15347(10) 0.27066(6) 0.0286(3) Uani 1 1 d . . . . .
O9 O 0.33121(14) 0.23466(10) 0.16380(6) 0.0280(3) Uani 1 1 d . . . . .
O2 O 0.78331(17) 0.02098(10) 0.72872(6) 0.0339(3) Uani 1 1 d . . . . .
O4 O 0.03844(14) 0.30917(11) 0.18775(6) 0.0312(3) Uani 1 1 d . . . . .
N4 N 0.72777(16) 0.59794(11) 0.27012(6) 0.0209(3) Uani 1 1 d . . . . .
N3 N 0.72736(16) 0.49691(11) 0.38254(6) 0.0201(3) Uani 1 1 d . . . . .
N1 N 0.49402(15) 0.40275(11) 0.38188(6) 0.0192(3) Uani 1 1 d . . . . .
N5 N 0.42065(15) 0.48504(11) 0.27015(6) 0.0201(3) Uani 1 1 d . . . . .
N2 N 0.82924(17) 0.18781(11) 0.71309(7) 0.0229(3) Uani 1 1 d . . . . .
H2 H 0.867656 0.231337 0.730242 0.027 Uiso 1 1 calc R . . . .
C22 C 0.85503(18) 0.59879(13) 0.29857(8) 0.0202(3) Uani 1 1 d . . . . .
C7 C 0.66413(18) 0.32807(13) 0.53841(7) 0.0186(3) Uani 1 1 d . . . . .
C18 C 0.74665(19) 0.43801(13) 0.44134(7) 0.0190(3) Uani 1 1 d . . . . .
C4 C 0.37943(19) 0.31949(13) 0.46817(8) 0.0214(4) Uani 1 1 d . . . . .
H4 H 0.359636 0.287239 0.509789 0.026 Uiso 1 1 calc R . . . .
C10 C 0.76152(18) 0.23024(13) 0.65646(8) 0.0196(3) Uani 1 1 d . . . . .
C3 C 0.28698(19) 0.32973(13) 0.41988(8) 0.0220(4) Uani 1 1 d . . . . .
H3 H 0.191966 0.306399 0.421587 0.026 Uiso 1 1 calc R . . . .
C32 C 0.39289(19) 0.52651(13) 0.20724(8) 0.0200(3) Uani 1 1 d . . . . .
C5 C 0.51005(18) 0.36595(13) 0.44443(7) 0.0184(3) Uani 1 1 d . . . . .
C16 C 0.74812(19) 0.33762(13) 0.63764(8) 0.0204(3) Uani 1 1 d . . . . .
H16 H 0.771084 0.378008 0.665094 0.024 Uiso 1 1 calc R . . . .
C36 C 0.22744(19) 0.61041(14) 0.12596(8) 0.0232(4) Uani 1 1 d . . . . .
H36 H 0.130972 0.640957 0.113709 0.028 Uiso 1 1 calc R . . . .
C21 C 0.85490(19) 0.53299(13) 0.36178(8) 0.0203(3) Uani 1 1 d . . . . .
C1 C 0.32570(19) 0.41921(13) 0.30145(8) 0.0202(3) Uani 1 1 d . . . . .
C17 C 0.70186(18) 0.38524(13) 0.57961(8) 0.0197(3) Uani 1 1 d . . . . .
H17 H 0.695407 0.458178 0.567257 0.024 Uiso 1 1 calc R . . . .
C2 C 0.36339(18) 0.38244(13) 0.36705(8) 0.0197(3) Uani 1 1 d . . . . .
C33 C 0.50704(19) 0.52325(14) 0.16286(8) 0.0223(4) Uani 1 1 d . . . . .
H33 H 0.604070 0.494137 0.175125 0.027 Uiso 1 1 calc R . . . .
C6 C 0.63707(18) 0.37912(13) 0.47348(8) 0.0185(3) Uani 1 1 d . . . . .
C9 C 0.7150(2) 0.17251(13) 0.61762(8) 0.0230(4) Uani 1 1 d . . . . .
H9 H 0.716706 0.099928 0.630827 0.028 Uiso 1 1 calc R . . . .
C37 C 0.25217(19) 0.57251(13) 0.18799(8) 0.0214(3) Uani 1 1 d . . . . .
H37 H 0.173276 0.577821 0.217506 0.026 Uiso 1 1 calc R . . . .
C34 C 0.48092(19) 0.56201(14) 0.10087(8) 0.0238(4) Uani 1 1 d . . . . .
H34 H 0.560632 0.559167 0.071452 0.029 Uiso 1 1 calc R . . . .
C19 C 0.89572(19) 0.44124(14) 0.45683(8) 0.0217(4) Uani 1 1 d . . . . .
H19 H 0.940050 0.408373 0.494657 0.026 Uiso 1 1 calc R . . . .
C35 C 0.3401(2) 0.60495(14) 0.08106(8) 0.0228(4) Uani 1 1 d . . . . .
C23 C 0.70943(19) 0.66648(13) 0.21204(8) 0.0211(3) Uani 1 1 d . . . . .
C20 C 0.96364(19) 0.50071(14) 0.40695(8) 0.0233(4) Uani 1 1 d . . . . .
H20 H 1.063129 0.516781 0.403550 0.028 Uiso 1 1 calc R . . . .
C11 C 0.8425(2) 0.08760(14) 0.74455(8) 0.0236(4) Uani 1 1 d . . . . .
C8 C 0.66649(19) 0.22173(13) 0.55968(8) 0.0219(4) Uani 1 1 d . . . . .
H8 H 0.633937 0.182003 0.533749 0.026 Uiso 1 1 calc R . . . .
C24 C 0.81199(19) 0.66224(14) 0.16341(8) 0.0245(4) Uani 1 1 d . . . . .
H24 H 0.896156 0.611888 0.168771 0.029 Uiso 1 1 calc R . . . .
C26 C 0.6699(2) 0.80526(15) 0.09767(8) 0.0268(4) Uani 1 1 d . . . . .
C25 C 0.7926(2) 0.73062(15) 0.10734(8) 0.0273(4) Uani 1 1 d . . . . .
H25 H 0.864128 0.726679 0.074812 0.033 Uiso 1 1 calc R . . . .
C46 C 0.3006(2) 0.06454(14) 0.44396(8) 0.0260(4) Uani 1 1 d . . . . .
H46A H 0.319992 0.126956 0.457653 0.031 Uiso 1 1 calc R . . . .
H46B H 0.347578 0.003447 0.472784 0.031 Uiso 1 1 calc R . . . .
C12 C 0.9389(2) 0.06413(14) 0.80157(8) 0.0251(4) Uani 1 1 d . . . . .
C43 C -0.1467(2) 0.24893(15) 0.36003(8) 0.0279(4) Uani 1 1 d . . . . .
H43A H -0.255266 0.262343 0.366928 0.033 Uiso 1 1 calc R . . . .
H43B H -0.100885 0.309217 0.365946 0.033 Uiso 1 1 calc R . . . .
C45 C 0.1361(2) 0.05971(14) 0.44406(9) 0.0271(4) Uani 1 1 d . . . . .
H45A H 0.116618 -0.003443 0.431233 0.033 Uiso 1 1 calc R . . . .
H45B H 0.092293 0.057626 0.485994 0.033 Uiso 1 1 calc R . . . .
C30 C 0.5674(2) 0.80773(15) 0.14612(9) 0.0296(4) Uani 1 1 d . . . . .
H30 H 0.482729 0.857604 0.140608 0.036 Uiso 1 1 calc R . . . .
C51 C 0.2631(2) 0.33020(15) 0.12986(9) 0.0288(4) Uani 1 1 d . . . . .
H51A H 0.307866 0.344796 0.087683 0.035 Uiso 1 1 calc R . . . .
H51B H 0.279438 0.386645 0.149915 0.035 Uiso 1 1 calc R . . . .
C31 C 0.5853(2) 0.73920(15) 0.20257(8) 0.0256(4) Uani 1 1 d . . . . .
H31 H 0.512438 0.742057 0.234759 0.031 Uiso 1 1 calc R . . . .
C44 C -0.0870(2) 0.15449(15) 0.40518(9) 0.0289(4) Uani 1 1 d . . . . .
H44A H -0.125589 0.158237 0.447187 0.035 Uiso 1 1 calc R . . . .
H44B H -0.118707 0.092374 0.394892 0.035 Uiso 1 1 calc R . . . .
C49 C 0.5495(2) 0.14091(16) 0.21027(9) 0.0330(4) Uani 1 1 d . . . . .
H49A H 0.511285 0.078897 0.202717 0.040 Uiso 1 1 calc R . . . .
H49B H 0.659027 0.131924 0.205404 0.040 Uiso 1 1 calc R . . . .
C47 C 0.5144(2) 0.08323(17) 0.37841(9) 0.0321(4) Uani 1 1 d . . . . .
H47A H 0.570232 0.032372 0.410588 0.039 Uiso 1 1 calc R . . . .
H47B H 0.525415 0.153156 0.384028 0.039 Uiso 1 1 calc R . . . .
C38 C 0.3091(2) 0.64193(16) 0.01340(8) 0.0304(4) Uani 1 1 d . . . . .
H38 H 0.405587 0.635089 -0.010273 0.037 Uiso 1 1 calc R . . . .
C48 C 0.5743(2) 0.07134(16) 0.31602(9) 0.0328(4) Uani 1 1 d . . . . .
H48A H 0.683187 0.072443 0.313595 0.039 Uiso 1 1 calc R . . . .
H48B H 0.552766 0.004494 0.308634 0.039 Uiso 1 1 calc R . . . .
C52 C 0.1005(2) 0.32452(16) 0.12723(9) 0.0309(4) Uani 1 1 d . . . . .
H52A H 0.052763 0.389252 0.101891 0.037 Uiso 1 1 calc R . . . .
H52B H 0.083929 0.266793 0.108324 0.037 Uiso 1 1 calc R . . . .
C50 C 0.4870(2) 0.23465(16) 0.16525(9) 0.0336(4) Uani 1 1 d . . . . .
H50A H 0.509491 0.297522 0.177619 0.040 Uiso 1 1 calc R . . . .
H50B H 0.532678 0.234385 0.123836 0.040 Uiso 1 1 calc R . . . .
C42 C -0.1681(2) 0.32543(17) 0.25570(9) 0.0360(5) Uani 1 1 d . . . . .
H42A H -0.129654 0.386001 0.265173 0.043 Uiso 1 1 calc R . . . .
H42B H -0.277753 0.335871 0.258923 0.043 Uiso 1 1 calc R . . . .
C27 C 0.6506(2) 0.88217(17) 0.03681(9) 0.0354(5) Uani 1 1 d . . . . .
H27 H 0.551047 0.922843 0.038505 0.043 Uiso 1 1 calc R . . . .
C41 C -0.1187(2) 0.31573(18) 0.19166(9) 0.0365(5) Uani 1 1 d . . . . .
H41A H -0.152142 0.253194 0.182632 0.044 Uiso 1 1 calc R . . . .
H41B H -0.161757 0.376450 0.161453 0.044 Uiso 1 1 calc R . . . .
C14 C 1.1007(2) 0.0815(2) 0.78055(10) 0.0432(5) Uani 1 1 d . . . . .
H14A H 1.134815 0.040113 0.750188 0.065 Uiso 1 1 calc GR . . . .
H14B H 1.164256 0.060794 0.816112 0.065 Uiso 1 1 calc GR . . . .
H14C H 1.105623 0.154563 0.762030 0.065 Uiso 1 1 calc GR . . . .
C40 C 0.2057(3) 0.5751(2) -0.00712(9) 0.0414(5) Uani 1 1 d . . . . .
H40A H 0.246244 0.502495 0.004469 0.062 Uiso 1 1 calc GR . . . .
H40B H 0.197044 0.595137 -0.051848 0.062 Uiso 1 1 calc GR . . . .
H40C H 0.107473 0.584850 0.012868 0.062 Uiso 1 1 calc GR . . . .
C28 C 0.6544(3) 0.8296(2) -0.01712(10) 0.0470(6) Uani 1 1 d . . . . .
H28A H 0.754240 0.794887 -0.022488 0.071 Uiso 1 1 calc GR . . . .
H28B H 0.628697 0.881222 -0.054597 0.071 Uiso 1 1 calc GR . . . .
H28C H 0.582816 0.778781 -0.009052 0.071 Uiso 1 1 calc GR . . . .
C13 C 0.8868(3) 0.1369(2) 0.84424(10) 0.0431(6) Uani 1 1 d . . . . .
H13A H 0.896658 0.207975 0.822626 0.065 Uiso 1 1 calc GR . . . .
H13B H 0.947515 0.119236 0.880674 0.065 Uiso 1 1 calc GR . . . .
H13C H 0.782627 0.130145 0.856853 0.065 Uiso 1 1 calc GR . . . .
C54 C 0.7790(3) 0.83946(18) 0.38668(10) 0.0435(5) Uani 1 1 d . . . . .
C53 C 0.6896(3) 0.78196(18) 0.35800(10) 0.0422(5) Uani 1 1 d . . . . .
H53A H 0.724464 0.785491 0.315222 0.063 Uiso 1 1 calc GR . . . .
H53B H 0.585598 0.811666 0.359033 0.063 Uiso 1 1 calc GR . . . .
H53C H 0.698197 0.709875 0.380372 0.063 Uiso 1 1 calc GR . . . .
N6 N 0.8458(3) 0.8859(2) 0.40920(11) 0.0719(7) Uani 1 1 d . . . . .
C39 C 0.2448(3) 0.75542(18) -0.00217(10) 0.0468(6) Uani 1 1 d . . . . .
H39A H 0.148387 0.763932 0.019422 0.070 Uiso 1 1 calc GR . . . .
H39B H 0.232191 0.777516 -0.046613 0.070 Uiso 1 1 calc GR . . . .
H39C H 0.312686 0.797443 0.010734 0.070 Uiso 1 1 calc GR . . . .
C29 C 0.7674(3) 0.9576(2) 0.02623(11) 0.0564(7) Uani 1 1 d . . . . .
H29A H 0.759264 0.994971 0.059610 0.085 Uiso 1 1 calc GR . . . .
H29B H 0.751415 1.006702 -0.013093 0.085 Uiso 1 1 calc GR . . . .
H29C H 0.866503 0.919505 0.025388 0.085 Uiso 1 1 calc GR . . . .
C15 C 0.9322(4) -0.04677(19) 0.83428(12) 0.0633(9) Uani 1 1 d . . . . .
H15A H 0.829496 -0.057310 0.847699 0.095 Uiso 1 1 calc GR . . . .
H15B H 0.994695 -0.062949 0.870169 0.095 Uiso 1 1 calc GR . . . .
H15C H 0.968065 -0.092020 0.806202 0.095 Uiso 1 1 calc GR . . . .

loop_
_atom_site_aniso_label
_atom_site_aniso_U_11
_atom_site_aniso_U_22
_atom_site_aniso_U_33
_atom_site_aniso_U_23
_atom_site_aniso_U_13
_atom_site_aniso_U_12
Cu1 0.01876(14) 0.01956(14) 0.01547(13) -0.00149(10) -0.00209(9) -0.00391(10)
K1 0.02237(19) 0.02204(19) 0.02079(19) -0.00239(15) -0.00210(14) -0.00320(14)
O3 0.0222(6) 0.0270(7) 0.0210(6) -0.0002(5) -0.0003(5) -0.0082(5)
O5 0.0278(7) 0.0284(7) 0.0246(6) -0.0075(5) -0.0023(5) 0.0019(5)
O1 0.0294(7) 0.0252(7) 0.0262(6) -0.0030(5) -0.0084(5) -0.0088(5)
O7 0.0277(7) 0.0277(7) 0.0238(6) -0.0048(5) -0.0041(5) -0.0057(5)
O6 0.0249(6) 0.0245(6) 0.0241(6) -0.0004(5) -0.0018(5) -0.0048(5)
O8 0.0262(6) 0.0289(7) 0.0282(7) -0.0022(6) -0.0021(5) 0.0004(5)
O9 0.0283(7) 0.0254(7) 0.0278(7) 0.0012(5) -0.0023(5) -0.0046(5)
O2 0.0518(9) 0.0222(7) 0.0282(7) 0.0008(6) -0.0132(6) -0.0117(6)
O4 0.0290(7) 0.0384(8) 0.0245(7) -0.0049(6) -0.0036(5) 0.0006(6)
N4 0.0211(7) 0.0232(7) 0.0174(7) -0.0010(6) -0.0014(6) -0.0040(6)
N3 0.0217(7) 0.0200(7) 0.0178(7) -0.0008(6) -0.0008(6) -0.0051(6)
N1 0.0211(7) 0.0184(7) 0.0183(7) -0.0036(6) -0.0031(5) -0.0029(6)
N5 0.0216(7) 0.0214(7) 0.0173(7) -0.0036(6) -0.0032(6) -0.0025(6)
N2 0.0331(8) 0.0174(7) 0.0186(7) -0.0018(6) -0.0060(6) -0.0056(6)
C22 0.0206(8) 0.0212(8) 0.0189(8) -0.0042(7) -0.0004(6) -0.0029(7)
C7 0.0177(8) 0.0204(8) 0.0170(8) -0.0020(7) -0.0008(6) -0.0037(6)
C18 0.0226(8) 0.0190(8) 0.0156(8) -0.0035(7) -0.0033(6) -0.0025(6)
C4 0.0250(9) 0.0176(8) 0.0202(8) 0.0002(7) -0.0012(7) -0.0049(7)
C10 0.0225(8) 0.0194(8) 0.0162(8) -0.0019(7) 0.0001(6) -0.0031(7)
C3 0.0211(8) 0.0189(8) 0.0253(9) -0.0007(7) -0.0021(7) -0.0065(7)
C32 0.0248(9) 0.0177(8) 0.0187(8) -0.0052(7) -0.0027(7) -0.0042(7)
C5 0.0220(8) 0.0163(8) 0.0159(8) -0.0014(6) -0.0008(6) -0.0020(6)
C16 0.0243(8) 0.0198(8) 0.0175(8) -0.0047(7) 0.0005(6) -0.0039(7)
C36 0.0227(8) 0.0241(9) 0.0220(9) -0.0043(7) -0.0034(7) 0.0005(7)
C21 0.0219(8) 0.0197(8) 0.0195(8) -0.0028(7) -0.0012(7) -0.0055(7)
C1 0.0215(8) 0.0185(8) 0.0215(8) -0.0055(7) -0.0031(7) -0.0022(7)
C17 0.0220(8) 0.0174(8) 0.0195(8) -0.0031(7) 0.0008(6) -0.0035(6)
C2 0.0214(8) 0.0160(8) 0.0220(8) -0.0043(7) -0.0022(7) -0.0025(6)
C33 0.0204(8) 0.0223(9) 0.0243(9) -0.0049(7) -0.0027(7) -0.0020(7)
C6 0.0211(8) 0.0163(8) 0.0179(8) -0.0037(6) -0.0005(6) -0.0010(6)
C9 0.0301(9) 0.0170(8) 0.0211(8) -0.0010(7) -0.0028(7) -0.0047(7)
C37 0.0218(8) 0.0231(9) 0.0187(8) -0.0043(7) 0.0003(7) -0.0011(7)
C34 0.0229(9) 0.0276(9) 0.0208(9) -0.0056(7) 0.0023(7) -0.0030(7)
C19 0.0233(9) 0.0231(9) 0.0176(8) -0.0005(7) -0.0045(7) -0.0037(7)
C35 0.0271(9) 0.0221(9) 0.0188(8) -0.0034(7) -0.0017(7) -0.0028(7)
C23 0.0232(8) 0.0220(9) 0.0180(8) -0.0009(7) -0.0024(7) -0.0076(7)
C20 0.0201(8) 0.0284(9) 0.0211(9) -0.0025(7) -0.0031(7) -0.0059(7)
C11 0.0299(9) 0.0203(9) 0.0191(8) -0.0001(7) -0.0019(7) -0.0042(7)
C8 0.0261(9) 0.0201(9) 0.0207(8) -0.0050(7) -0.0026(7) -0.0058(7)
C24 0.0218(9) 0.0273(9) 0.0232(9) -0.0032(7) -0.0013(7) -0.0019(7)
C26 0.0301(10) 0.0276(10) 0.0214(9) 0.0005(8) -0.0037(7) -0.0065(8)
C25 0.0265(9) 0.0333(10) 0.0208(9) -0.0023(8) 0.0014(7) -0.0060(8)
C46 0.0339(10) 0.0208(9) 0.0225(9) -0.0016(7) -0.0042(7) -0.0041(7)
C12 0.0348(10) 0.0202(9) 0.0187(8) 0.0009(7) -0.0053(7) -0.0040(7)
C43 0.0256(9) 0.0316(10) 0.0258(9) -0.0072(8) 0.0025(7) -0.0003(8)
C45 0.0349(10) 0.0213(9) 0.0237(9) -0.0002(7) -0.0017(8) -0.0053(7)
C30 0.0284(10) 0.0297(10) 0.0279(10) -0.0022(8) -0.0054(8) 0.0021(8)
C51 0.0360(10) 0.0236(9) 0.0247(9) 0.0003(8) -0.0050(8) -0.0037(8)
C31 0.0255(9) 0.0302(10) 0.0206(9) -0.0042(7) 0.0002(7) -0.0035(7)
C44 0.0265(9) 0.0313(10) 0.0275(10) -0.0035(8) 0.0039(7) -0.0054(8)
C49 0.0284(10) 0.0361(11) 0.0301(10) -0.0018(9) 0.0045(8) 0.0005(8)
C47 0.0248(9) 0.0391(11) 0.0317(10) -0.0053(9) -0.0074(8) -0.0020(8)
C38 0.0320(10) 0.0366(11) 0.0189(9) 0.0000(8) 0.0011(7) -0.0006(8)
C48 0.0281(10) 0.0351(11) 0.0310(10) -0.0018(9) -0.0052(8) 0.0044(8)
C52 0.0369(11) 0.0305(10) 0.0241(9) -0.0021(8) -0.0044(8) -0.0045(8)
C50 0.0279(10) 0.0371(11) 0.0322(10) 0.0005(9) 0.0024(8) -0.0059(8)
C42 0.0349(11) 0.0401(12) 0.0278(10) -0.0049(9) -0.0045(8) 0.0137(9)
C27 0.0402(11) 0.0384(12) 0.0231(10) 0.0034(9) -0.0064(8) -0.0024(9)
C41 0.0303(10) 0.0486(13) 0.0278(10) -0.0073(9) -0.0078(8) 0.0086(9)
C14 0.0321(11) 0.0594(15) 0.0320(11) -0.0018(10) -0.0031(9) 0.0054(10)
C40 0.0425(12) 0.0616(15) 0.0208(10) -0.0094(10) -0.0069(9) -0.0048(11)
C28 0.0599(15) 0.0562(15) 0.0232(10) 0.0020(10) -0.0074(10) -0.0157(12)
C13 0.0431(12) 0.0603(15) 0.0267(10) -0.0183(10) -0.0111(9) 0.0122(11)
C54 0.0657(15) 0.0330(12) 0.0295(11) -0.0048(9) 0.0063(10) -0.0044(11)
C53 0.0528(14) 0.0354(12) 0.0384(12) -0.0108(10) 0.0117(10) -0.0068(10)
N6 0.115(2) 0.0594(15) 0.0467(13) -0.0100(12) -0.0177(14) -0.0253(15)
C39 0.0587(15) 0.0417(13) 0.0273(11) 0.0093(10) 0.0025(10) 0.0103(11)
C29 0.088(2) 0.0389(13) 0.0385(13) 0.0158(11) -0.0217(13) -0.0266(13)
C15 0.104(2) 0.0371(14) 0.0476(14) 0.0182(11) -0.0431(15) -0.0312(14)

loop_
_atom_type_symbol
_atom_type_description
_atom_type_scat_dispersion_real
_atom_type_scat_dispersion_imag
_atom_type_scat_source
C C 0.0181 0.0091 'International Tables Vol C Tables 4.2.6.8 and 6.1.1.4'
H H 0.0000 0.0000 'International Tables Vol C Tables 4.2.6.8 and 6.1.1.4'
Cu Cu -1.9646 0.5888 'International Tables Vol C Tables 4.2.6.8 and 6.1.1.4'
K K 0.3868 1.0657 'International Tables Vol C Tables 4.2.6.8 and 6.1.1.4'
N N 0.0311 0.0180 'International Tables Vol C Tables 4.2.6.8 and 6.1.1.4'
O O 0.0492 0.0322 'International Tables Vol C Tables 4.2.6.8 and 6.1.1.4'

loop_
_geom_angle_atom_site_label_1
_geom_angle_atom_site_label_2
_geom_angle_atom_site_label_3
_geom_angle
_geom_angle_site_symmetry_1
_geom_angle_site_symmetry_3
_geom_angle_publ_flag
N3 Cu1 N4 81.29(6) . . ?
N3 Cu1 N1 84.20(6) . . ?
N3 Cu1 N5 166.14(6) . . ?
N1 Cu1 N4 164.92(6) . . ?
N1 Cu1 N5 81.95(6) . . ?
N5 Cu1 N4 112.48(6) . . ?
O1 K1 O5 86.95(4) . . ?
O1 K1 O7 107.45(4) . . ?
O1 K1 O6 93.98(4) . . ?
O1 K1 O8 89.07(4) . . ?
O1 K1 O9 83.35(4) . . ?
O1 K1 O2 170.06(4) . 2_656 ?
O1 K1 O4 70.67(4) . . ?
O7 K1 O5 119.76(4) . . ?
O7 K1 O9 120.72(4) . . ?
O7 K1 O2 73.51(4) . 2_656 ?
O6 K1 O5 61.73(4) . . ?
O6 K1 O7 59.18(4) . . ?
O6 K1 O8 117.68(4) . . ?
O6 K1 O9 177.18(4) . . ?
O6 K1 O2 94.87(4) . 2_656 ?
O8 K1 O5 175.91(4) . . ?
O8 K1 O7 60.68(4) . . ?
O8 K1 O9 61.48(4) . . ?
O8 K1 O2 82.82(4) . 2_656 ?
O9 K1 O5 118.89(4) . . ?
O9 K1 O2 87.71(4) . 2_656 ?
O2 K1 O5 101.23(4) 2_656 . ?
O4 K1 O5 60.15(4) . . ?
O4 K1 O7 178.09(4) . . ?
O4 K1 O6 120.27(4) . . ?
O4 K1 O8 119.26(4) . . ?
O4 K1 O9 59.72(4) . . ?
O4 K1 O2 108.39(4) . 2_656 ?
C43 O5 K1 108.37(10) . . ?
C42 O5 K1 111.47(11) . . ?
C42 O5 C43 109.76(14) . . ?
C1 O1 K1 123.99(11) . . ?
C46 O7 K1 117.98(10) . . ?
C46 O7 C47 112.41(14) . . ?
C47 O7 K1 112.85(11) . . ?
C45 O6 K1 116.09(10) . . ?
C45 O6 C44 111.68(14) . . ?
C44 O6 K1 114.45(10) . . ?
C49 O8 K1 110.24(11) . . ?
C49 O8 C48 111.60(14) . . ?
C48 O8 K1 114.32(11) . . ?
C51 O9 K1 110.48(11) . . ?
C50 O9 K1 112.16(11) . . ?
C50 O9 C51 111.36(14) . . ?
C11 O2 K1 147.62(13) . 2_656 ?
C52 O4 K1 120.02(11) . . ?
C52 O4 C41 114.62(14) . . ?
C41 O4 K1 118.89(11) . . ?
C22 N4 Cu1 114.27(11) . . ?
C22 N4 C23 116.16(14) . . ?
C23 N4 Cu1 129.47(11) . . ?
C18 N3 Cu1 134.04(12) . . ?
C21 N3 Cu1 114.66(11) . . ?
C21 N3 C18 108.34(14) . . ?
C5 N1 Cu1 134.29(11) . . ?
C2 N1 Cu1 114.46(11) . . ?
C2 N1 C5 108.65(14) . . ?
C32 N5 Cu1 129.17(11) . . ?
C1 N5 Cu1 114.26(11) . . ?
C1 N5 C32 116.49(14) . . ?
C11 N2 C10 128.00(15) . . ?
O3 C22 N4 127.78(16) . . ?
O3 C22 C21 120.66(15) . . ?
N4 C22 C21 111.47(14) . . ?
C17 C7 C6 120.03(15) . . ?
C8 C7 C17 117.51(15) . . ?
C8 C7 C6 122.22(15) . . ?
N3 C18 C6 122.32(15) . . ?
N3 C18 C19 107.47(14) . . ?
C6 C18 C19 129.85(16) . . ?
C3 C4 C5 107.83(15) . . ?
C16 C10 N2 116.33(15) . . ?
C9 C10 N2 124.59(15) . . ?
C9 C10 C16 119.00(15) . . ?
C4 C3 C2 105.75(15) . . ?
C33 C32 N5 120.24(15) . . ?
C33 C32 C37 118.28(16) . . ?
C37 C32 N5 121.48(15) . . ?
N1 C5 C4 107.25(14) . . ?
N1 C5 C6 121.21(15) . . ?
C6 C5 C4 131.53(16) . . ?
C17 C16 C10 120.48(15) . . ?
C37 C36 C35 121.88(16) . . ?
N3 C21 C22 115.92(15) . . ?
N3 C21 C20 110.65(15) . . ?
C20 C21 C22 133.42(16) . . ?
O1 C1 N5 127.89(16) . . ?
O1 C1 C2 120.28(15) . . ?
N5 C1 C2 111.82(14) . . ?
C16 C17 C7 121.21(16) . . ?
N1 C2 C3 110.52(15) . . ?
N1 C2 C1 115.99(15) . . ?
C3 C2 C1 133.48(15) . . ?
C34 C33 C32 120.89(16) . . ?
C18 C6 C7 117.21(15) . . ?
C5 C6 C7 121.33(15) . . ?
C5 C6 C18 121.42(15) . . ?
C8 C9 C10 119.64(16) . . ?
C36 C37 C32 120.22(16) . . ?
C33 C34 C35 121.26(16) . . ?
C20 C19 C18 107.54(15) . . ?
C36 C35 C38 121.07(16) . . ?
C34 C35 C36 117.42(16) . . ?
C34 C35 C38 121.49(16) . . ?
C24 C23 N4 121.70(16) . . ?
C31 C23 N4 119.75(15) . . ?
C31 C23 C24 118.55(16) . . ?
C19 C20 C21 105.98(15) . . ?
O2 C11 N2 122.73(16) . . ?
O2 C11 C12 122.24(16) . . ?
N2 C11 C12 115.03(15) . . ?
C9 C8 C7 121.80(16) . . ?
C25 C24 C23 120.68(17) . . ?
C25 C26 C27 121.34(17) . . ?
C30 C26 C25 117.52(17) . . ?
C30 C26 C27 121.13(18) . . ?
C24 C25 C26 121.26(17) . . ?
O7 C46 C45 109.24(15) . . ?
C11 C12 C14 109.01(15) . . ?
C13 C12 C11 110.87(15) . . ?
C13 C12 C14 107.42(18) . . ?
C15 C12 C11 108.75(16) . . ?
C15 C12 C14 109.8(2) . . ?
C15 C12 C13 111.0(2) . . ?
O5 C43 C44 109.75(15) . . ?
O6 C45 C46 108.79(15) . . ?
C26 C30 C31 121.79(17) . . ?
O9 C51 C52 109.24(15) . . ?
C30 C31 C23 120.17(17) . . ?
O6 C44 C43 108.41(15) . . ?
O8 C49 C50 108.67(16) . . ?
O7 C47 C48 108.65(16) . . ?
C35 C38 C40 111.06(16) . . ?
C35 C38 C39 111.98(17) . . ?
C40 C38 C39 110.30(18) . . ?
O8 C48 C47 109.24(16) . . ?
O4 C52 C51 108.52(15) . . ?
O9 C50 C49 109.17(16) . . ?
O5 C42 C41 109.95(16) . . ?
C26 C27 C28 112.17(18) . . ?
C26 C27 C29 111.35(17) . . ?
C28 C27 C29 109.9(2) . . ?
O4 C41 C42 107.77(16) . . ?
N6 C54 C53 178.3(3) . . ?

loop_
_geom_bond_atom_site_label_1
_geom_bond_atom_site_label_2
_geom_bond_distance
_geom_bond_site_symmetry_2
_geom_bond_publ_flag
Cu1 N4 2.0141(14) . ?
Cu1 N3 1.9355(14) . ?
Cu1 N1 1.9442(14) . ?
Cu1 N5 1.9981(14) . ?
K1 O5 2.8439(13) . ?
K1 O1 2.7189(13) . ?
K1 O7 2.8321(13) . ?
K1 O6 2.7903(13) . ?
K1 O8 2.8008(13) . ?
K1 O9 2.8403(13) . ?
K1 O2 2.8416(14) 2_656 ?
K1 O4 2.7554(13) . ?
O3 C22 1.250(2) . ?
O5 C43 1.431(2) . ?
O5 C42 1.425(2) . ?
O1 C1 1.242(2) . ?
O7 C46 1.420(2) . ?
O7 C47 1.423(2) . ?
O6 C45 1.426(2) . ?
O6 C44 1.427(2) . ?
O8 C49 1.419(2) . ?
O8 C48 1.424(2) . ?
O9 C51 1.424(2) . ?
O9 C50 1.419(2) . ?
O2 C11 1.222(2) . ?
O4 C52 1.413(2) . ?
O4 C41 1.419(2) . ?
N4 C22 1.356(2) . ?
N4 C23 1.419(2) . ?
N3 C18 1.382(2) . ?
N3 C21 1.328(2) . ?
N1 C5 1.384(2) . ?
N1 C2 1.328(2) . ?
N5 C32 1.417(2) . ?
N5 C1 1.361(2) . ?
N2 C10 1.411(2) . ?
N2 C11 1.365(2) . ?
C22 C21 1.489(2) . ?
C7 C17 1.402(2) . ?
C7 C6 1.480(2) . ?
C7 C8 1.396(2) . ?
C18 C6 1.409(2) . ?
C18 C19 1.427(2) . ?
C4 C3 1.380(2) . ?
C4 C5 1.427(2) . ?
C10 C16 1.398(2) . ?
C10 C9 1.397(2) . ?
C3 C2 1.422(2) . ?
C32 C33 1.393(2) . ?
C32 C37 1.399(2) . ?
C5 C6 1.407(2) . ?
C16 C17 1.377(2) . ?
C36 C37 1.387(2) . ?
C36 C35 1.395(2) . ?
C21 C20 1.416(2) . ?
C1 C2 1.485(2) . ?
C33 C34 1.390(2) . ?
C9 C8 1.387(2) . ?
C34 C35 1.393(3) . ?
C19 C20 1.378(2) . ?
C35 C38 1.514(2) . ?
C23 C24 1.392(2) . ?
C23 C31 1.391(3) . ?
C11 C12 1.543(2) . ?
C24 C25 1.384(3) . ?
C26 C25 1.396(3) . ?
C26 C30 1.386(3) . ?
C26 C27 1.517(3) . ?
C46 C45 1.504(3) . ?
C12 C14 1.545(3) . ?
C12 C13 1.524(3) . ?
C12 C15 1.510(3) . ?
C43 C44 1.498(3) . ?
C30 C31 1.390(3) . ?
C51 C52 1.495(3) . ?
C49 C50 1.498(3) . ?
C47 C48 1.497(3) . ?
C38 C40 1.530(3) . ?
C38 C39 1.531(3) . ?
C42 C41 1.500(3) . ?
C27 C28 1.520(3) . ?
C27 C29 1.527(3) . ?
C54 C53 1.450(3) . ?
C54 N6 1.130(3) . ?
